data_2203516
loop_
_publ_author_name
'Liu, Ji-Wei'
'Huo, Li-Hua'
'Gao, Shan'
'Ng, Seik Weng'

_publ_section_title
;
 Hexaaquacobalt(II) benzene-1,4-dioxydiacetate
;
_journal_issue 4
_journal_name_full 'Acta Crystallographica Section E'
_journal_page_first m439
_journal_page_last m440
_journal_paper_doi 10.1107/S160053680400594X
_journal_volume 60
_journal_year 2004
_chemical_formula_iupac '[Co (H2 O)6] (C10 H8 O6)'
_chemical_formula_moiety 'H12 Co1 O6 2+, C10 H8 O6 2-'
_chemical_formula_sum 'C10 H20 Co O12'
_chemical_formula_weight 391.19
_chemical_name_systematic
;
Hexaaquacobalt(II) benzene-1,4-dioxydiacetate
;
_space_group_IT_number 2
_symmetry_cell_setting triclinic
_symmetry_space_group_name_Hall '-P 1'
_symmetry_space_group_name_H-M 'P -1'
_atom_sites_solution_hydrogens geom
_atom_sites_solution_primary direct
_atom_sites_solution_secondary difmap
_cell_angle_alpha 102.21(2)
_cell_angle_beta 95.59(2)
_cell_angle_gamma 106.680(10)
_cell_formula_units_Z 1
_cell_length_a 5.568(2)
_cell_length_b 6.366(2)
_cell_length_c 11.620(3)
_cell_measurement_reflns_used 1613
_cell_measurement_temperature 293(2)
_cell_measurement_theta_max 27.4
_cell_measurement_theta_min 3.6
_cell_volume 380.1(2)
_computing_cell_refinement RAPID-AUTO
_computing_data_collection 'RAPID-AUTO (Rigaku Corporation, 1998)'
_computing_data_reduction 'CrystalStructure (Rigaku/MSC, 2002)'
_computing_molecular_graphics 'ORTEPII (Johnson, 1976)'
_computing_publication_material SHELXL97
_computing_structure_refinement 'SHELXL97 (Sheldrick, 1997)'
_computing_structure_solution 'SHELXS97 (Sheldrick, 1997)'
_diffrn_ambient_temperature 293(2)
_diffrn_detector_area_resol_mean 10
_diffrn_measured_fraction_theta_full 0.98
_diffrn_measured_fraction_theta_max 0.98
_diffrn_measurement_device_type 'Rigaku R-AXIS RAPID'
_diffrn_measurement_method '\w scan'
_diffrn_radiation_monochromator graphite
_diffrn_radiation_source 'fine-focus sealed tube'
_diffrn_radiation_type MoK\a
_diffrn_radiation_wavelength 0.71073
_diffrn_reflns_av_R_equivalents 0.018
_diffrn_reflns_av_sigmaI/netI 0.018
_diffrn_reflns_limit_h_max 7
_diffrn_reflns_limit_h_min -7
_diffrn_reflns_limit_k_max 8
_diffrn_reflns_limit_k_min -7
_diffrn_reflns_limit_l_max 15
_diffrn_reflns_limit_l_min -14
_diffrn_reflns_number 3456
_diffrn_reflns_theta_full 27.5
_diffrn_reflns_theta_max 27.5
_diffrn_reflns_theta_min 3.5
_diffrn_standards_decay_% 0
_diffrn_standards_interval_count 0
_diffrn_standards_interval_time 0
_diffrn_standards_number 0
_exptl_absorpt_coefficient_mu 1.19
_exptl_absorpt_correction_T_max 0.814
_exptl_absorpt_correction_T_min 0.674
_exptl_absorpt_correction_type multi-scan
_exptl_absorpt_process_details '(ABSCOR; Higashi, 1995)'
_exptl_crystal_colour Pink
_exptl_crystal_density_diffrn 1.709
_exptl_crystal_density_method 'not measured'
_exptl_crystal_description Prism
_exptl_crystal_F_000 203
_exptl_crystal_size_max 0.36
_exptl_crystal_size_mid 0.28
_exptl_crystal_size_min 0.18
_refine_diff_density_max 1.28
_refine_diff_density_min -0.39
_refine_ls_extinction_method none
_refine_ls_goodness_of_fit_ref 1.08
_refine_ls_hydrogen_treatment mixed
_refine_ls_matrix_type full
_refine_ls_number_parameters 124
_refine_ls_number_reflns 1722
_refine_ls_number_restraints 9
_refine_ls_restrained_S_all 1.07
_refine_ls_R_factor_all 0.046
_refine_ls_R_factor_gt 0.044
_refine_ls_shift/su_max 0.001
_refine_ls_shift/su_mean <0.001
_refine_ls_structure_factor_coef Fsqd
_refine_ls_weighting_details 'calc w=1/[\s^2^(Fo^2^)+(0.0883P)^2^+0.2735P] where P=(Fo^2^+2Fc^2^)/3'
_refine_ls_weighting_scheme calc
_refine_ls_wR_factor_gt 0.126
_refine_ls_wR_factor_ref 0.127
_reflns_number_gt 1625
_reflns_number_total 1722
_reflns_threshold_expression I>2\s(I)
_cod_data_source_file wn6226.cif
_cod_data_source_block I
_cod_depositor_comments
;
The following automatic conversions were performed:
'_symmetry_cell_setting' value 'Triclinic' changed to 'triclinic'
according to '/home/saulius/struct/CIF-dictionaries/cif_core.dic'
dictionary named 'cif_core.dic' version 2.4.1 from
2010-06-29.

'_exptl_absorpt_correction_type' value 'Multi-scan' changed
to 'multi-scan' according to
'/home/saulius/struct/CIF-dictionaries/cif_core.dic' dictionary named
'cif_core.dic' version 2.4.1 from 2010-06-29.

Automatic conversion script
Id: cif_fix_enum 1527 2010-12-29 10:47:43Z saulius 

The following automatic conversions were performed:

'_symmetry_cell_setting' value 'Triclinic' changed to 'triclinic'
according to /home/saulius/struct/CIF-dictionaries/cif_core.dic
dictionary named 'cif_core.dic' version 2.4.1 from
2010-06-29.

'_exptl_absorpt_correction_type' value 'Multi-scan'
changed to 'multi-scan' according to
/home/saulius/struct/CIF-dictionaries/cif_core.dic dictionary named
'cif_core.dic' version 2.4.1 from 2010-06-29.

Automatic conversion script
Id: cif_fix_values 1715 2011-07-08 13:25:40Z adriana 
;
_cod_database_code 2203516
_cod_database_fobs_code 2203516

loop_
_symmetry_equiv_pos_as_xyz
'x, y, z'
'-x, -y, -z'

loop_
_atom_site_label
_atom_site_fract_x
_atom_site_fract_y
_atom_site_fract_z
_atom_site_U_iso_or_equiv
_atom_site_adp_type
_atom_site_calc_flag
_atom_site_refinement_flags
_atom_site_occupancy
_atom_site_type_symbol
Co1 0.5000 0.5000 0.5000 0.0233(2) Uani d S 1 Co
O1 1.2112(5) 0.5636(4) 0.2056(2) 0.0409(5) Uani d . 1 O
O2 1.1317(4) 0.8450(4) 0.3297(2) 0.0336(4) Uani d . 1 O
O3 0.8301(4) 0.9053(4) 0.1617(2) 0.0353(5) Uani d . 1 O
O1w 0.6341(4) 0.6335(5) 0.3626(2) 0.0440(6) Uani d D 1 O
O2w 0.6833(4) 0.2544(4) 0.4682(2) 0.0360(5) Uani d D 1 O
O3w 0.1644(4) 0.2909(3) 0.3742(2) 0.0327(4) Uani d D 1 O
C1 1.1092(5) 0.7150(4) 0.2278(2) 0.0259(5) Uani d . 1 C
C2 0.9384(5) 0.7329(4) 0.1219(2) 0.0271(5) Uani d . 1 C
C3 0.6664(5) 0.9457(4) 0.0778(2) 0.0255(5) Uani d . 1 C
C4 0.6025(5) 0.8292(5) -0.0428(2) 0.0292(5) Uani d . 1 C
C5 0.4353(5) 0.8847(5) -0.1199(2) 0.0293(5) Uani d . 1 C
H4 0.6709 0.7152 -0.0717 0.035 Uiso calc R 1 H
H5 0.3922 0.8069 -0.2001 0.035 Uiso calc R 1 H
H2A 0.8049 0.5895 0.0883 0.033 Uiso calc R 1 H
H2B 1.0372 0.7688 0.0603 0.033 Uiso calc R 1 H
H1w1 0.776(4) 0.728(6) 0.361(3) 0.053 Uiso d D 1 H
H1w2 0.523(5) 0.630(7) 0.307(3) 0.053 Uiso d D 1 H
H2w1 0.817(4) 0.282(7) 0.437(3) 0.043 Uiso d D 1 H
H2w2 0.712(6) 0.211(6) 0.531(2) 0.043 Uiso d D 1 H
H3w1 0.153(7) 0.152(2) 0.354(3) 0.039 Uiso d D 1 H
H3w2 0.165(7) 0.345(5) 0.314(2) 0.039 Uiso d D 1 H

loop_
_atom_site_aniso_label
_atom_site_aniso_U_11
_atom_site_aniso_U_22
_atom_site_aniso_U_33
_atom_site_aniso_U_12
_atom_site_aniso_U_13
_atom_site_aniso_U_23
Co1 0.0229(3) 0.0267(3) 0.0230(3) 0.0111(2) 0.0011(2) 0.0084(2)
O1 0.0530(10) 0.0460(10) 0.0340(10) 0.0350(10) -0.0010(10) 0.0081(9)
O2 0.0410(10) 0.0410(10) 0.0251(9) 0.0236(9) -0.0005(8) 0.0087(8)
O3 0.0460(10) 0.0420(10) 0.0247(9) 0.0300(10) -0.0065(8) 0.0039(8)
O1w 0.0290(10) 0.070(2) 0.0410(10) 0.0130(10) 0.0050(9) 0.0350(10)
O2w 0.0440(10) 0.0420(10) 0.0320(10) 0.0270(10) 0.0054(9) 0.0117(9)
O3w 0.0370(10) 0.0290(10) 0.0310(10) 0.0105(8) -0.0008(8) 0.0070(8)
C1 0.0240(10) 0.0280(10) 0.0290(10) 0.0110(9) 0.0010(10) 0.0120(10)
C2 0.0320(10) 0.0280(10) 0.0250(10) 0.0150(10) -0.0090(10) 0.0070(10)
C3 0.0260(10) 0.0280(10) 0.0260(10) 0.0130(10) -0.0016(9) 0.0094(9)
C4 0.0350(10) 0.0300(10) 0.0270(10) 0.0200(10) 0.0000(10) 0.0040(10)
C5 0.0360(10) 0.0320(10) 0.0210(10) 0.0170(10) -0.0030(10) 0.0019(9)

loop_
_atom_type_symbol
_atom_type_description
_atom_type_scat_dispersion_real
_atom_type_scat_dispersion_imag
_atom_type_scat_source
C C 0.0033 0.0016 'International Tables Vol C Tables 4.2.6.8 and 6.1.1.4'
H H 0.0000 0.0000 'International Tables Vol C Tables 4.2.6.8 and 6.1.1.4'
O O 0.0106 0.0060 'International Tables Vol C Tables 4.2.6.8 and 6.1.1.4'
Co Co 0.3494 0.9721 'International Tables Vol C Tables 4.2.6.8 and 6.1.1.4'

loop_
_geom_angle_atom_site_label_1
_geom_angle_atom_site_label_2
_geom_angle_atom_site_label_3
_geom_angle_site_symmetry_1
_geom_angle_site_symmetry_3
_geom_angle
_geom_angle_publ_flag
O1w Co1 O1w . 2_666 180 yes
O1w Co1 O2w . . 92.20(10) yes
O1w Co1 O2w . 2_666 87.80(10) yes
O1w Co1 O3w . . 87.70(10) yes
O1w Co1 O3w . 2_666 92.30(10) yes
O2w Co1 O2w . 2_666 180 yes
O2w Co1 O3w . . 93.10(10) yes
O2w Co1 O3w . 2_666 86.90(10) yes
O3w Co1 O3w . 2_666 180 yes
O3 C2 C1 . . 108.8(2) no
C3 O3 C2 . . 117.3(2) no
Co1 O1w H1w1 . . 130(2) no
Co1 O1w H1w2 . . 116(3) no
Co1 O2w H2w1 . . 119(3) no
Co1 O2w H2w2 . . 111(2) no
Co1 O3w H3w1 . . 114(3) no
Co1 O3w H3w2 . . 107(3) no
O1 C1 O2 . . 125.1(2) no
O1 C1 C2 . . 115.4(2) no
O2 C1 C2 . . 119.5(2) no
O3 C3 C4 . . 124.6(2) no
O3 C2 H2A . . 109.9 no
O3 C2 H2B . . 109.9 no
O1w Co1 O2w 2_666 2_666 92.20(10) no
O1w Co1 O2w . 2_666 87.80(10) no
O1w Co1 O3w 2_666 2_666 87.69(9) no
O1w Co1 O3w . 2_666 92.31(9) no
O2w Co1 O3w 2_666 2_666 93.12(9) no
O2w Co1 O3w . 2_666 86.88(9) no
C1 C2 H2A . . 109.9 no
C1 C2 H2B . . 109.9 no
C3 C4 C5 . . 119.7(2) no
C3 C4 H4 . . 120.1 no
C3 C5 C4 2_675 . 120.4(2) no
C3 C5 H5 2_675 . 119.8 no
C4 C5 H5 . . 119.8 no
C5 C3 O3 2_675 . 115.6(2) no
C5 C3 C4 2_675 . 119.8(2) no
C5 C4 H4 . . 120.1 no
H2a C2 H2b . . 108.3 no
H1w1 O1w H1w2 . . 110(2) no
H2w1 O2w H2w2 . . 109(2) no
H3w1 O3w H3w2 . . 110(2) no

loop_
_geom_bond_atom_site_label_1
_geom_bond_atom_site_label_2
_geom_bond_site_symmetry_2
_geom_bond_distance
_geom_bond_publ_flag
Co1 O1w . 2.067(2) yes
Co1 O2w . 2.090(2) yes
Co1 O3w . 2.149(2) yes
Co1 O1w 2_666 2.067(2) no
Co1 O2w 2_666 2.090(2) no
Co1 O3w 2_666 2.149(2) no
O1 C1 . 1.247(3) no
O2 C1 . 1.265(3) no
O3 C2 . 1.415(3) no
O3 C3 . 1.384(3) no
O1w H1w1 . 0.85(3) no
O1w H1w2 . 0.84(3) no
O2w H2w1 . 0.85(3) no
O2w H2w2 . 0.85(3) no
O3w H3w1 . 0.84(3) no
O3w H3w2 . 0.84(3) no
C1 C2 . 1.525(3) no
C2 H2a . 0.9700 no
C2 H2b . 0.9700 no
C3 C4 . 1.397(4) no
C3 C5 2_675 1.381(4) no
C4 C5 . 1.398(4) no
C4 H4 . 0.9300 no
C5 C3 2_675 1.381(4) no
C5 H5 . 0.9300 no

loop_
_geom_hbond_atom_site_label_D
_geom_hbond_atom_site_label_H
_geom_hbond_atom_site_label_A
_geom_hbond_site_symmetry_A
_geom_hbond_distance_DH
_geom_hbond_distance_HA
_geom_hbond_distance_DA
_geom_hbond_angle_DHA
_geom_hbond_publ_flag
O1w H1w1 O2 . 0.85(3) 2.00(3) 2.814(3) 159(4) yes
O1w H1w2 O1 1_455 0.84(3) 1.88(3) 2.700(3) 163(3) yes
O2w H2w1 O3w 1_655 0.85(3) 2.12(3) 2.957(3) 168(3) yes
O2w H2w2 O2 2_766 0.85(3) 1.91(3) 2.740(3) 165(3) yes
O3w H3w1 O2 1_445 0.84(3) 1.88(3) 2.724(3) 172(3) yes
O3w H3w2 O1 1_455 0.84(3) 2.05(3) 2.863(3) 163(3) yes

loop_
_geom_torsion_atom_site_label_1
_geom_torsion_atom_site_label_2
_geom_torsion_atom_site_label_3
_geom_torsion_atom_site_label_4
_geom_torsion_site_symmetry_1
_geom_torsion_site_symmetry_4
_geom_torsion
_geom_torsion_publ_flag
O1 C1 C2 O3 . . 177.9(2) no
O2 C1 C2 O3 . . 0.1(3) no
O3 C3 C4 C5 . . -179.8(3) no
C2 O3 C3 C4 . . -0.4(4) no
C2 O3 C3 C5 . 2_675 -180.0(2) no
C3 O3 C2 C1 . . -179.5(2) no
C3 C4 C5 C3 . 2_675 0.2(5) no
C5 C3 C4 C5 2_675 . -0.2(5) no
